data_7030340
loop_
_publ_author_name
'Matsuo, Yutaka'
'Kuninobu, Yoichiro'
'Ito, Shingo'
'Sawamura, Masaya'
'Nakamura, Eiichi'

_publ_section_title
;
 Friedel-Crafts functionalization of the cyclopentadienyl ligand in
 buckymetallocenes.
;
_journal_issue 20
_journal_name_full 'Dalton transactions (Cambridge, England : 2003)'
_journal_page_first 7407
_journal_page_last 7412
_journal_paper_doi 10.1039/c3dt52002a
_journal_volume 43
_journal_year 2014
_chemical_compound_source 'synthesis as described'
_chemical_formula_moiety 'C72.50 H22 Fe1 O1 S1'
_chemical_formula_sum 'C72.5 H22 Fe O S'
_chemical_formula_weight 996.81
_chemical_name_systematic
;
 FeC60Me5C5H4COMe
;
_space_group_IT_number 14
_symmetry_cell_setting monoclinic
_symmetry_Int_Tables_number 14
_symmetry_space_group_name_Hall '-P 2ybc'
_symmetry_space_group_name_H-M 'P 1 21/c 1'
_atom_sites_solution_hydrogens geom
_atom_sites_solution_primary direct
_atom_sites_solution_secondary difmap
_audit_creation_date 2004-10-01T17:28:31-00:00
_cell_angle_alpha 90
_cell_angle_beta 95.519(3)
_cell_angle_gamma 90
_cell_formula_units_Z 4
_cell_length_a 11.7620(5)
_cell_length_b 16.7030(6)
_cell_length_c 20.5620(9)
_cell_measurement_reflns_used 7597
_cell_measurement_temperature 120(2)
_cell_measurement_theta_max 25.67
_cell_measurement_theta_min 2.33
_cell_measurement_wavelength 0.71073
_cell_volume 4020.9(3)
_computing_cell_refinement 'HKL Scalepack'
_computing_molecular_graphics 'Ortep-3 for Windows (Farrugia, 1997)'
_computing_structure_refinement 'SHELXL-97 (Sheldrick, 1997)'
_computing_structure_solution 'SHELXS-97 (Sheldrick, 1997)'
_diffrn_ambient_temperature 120(2)
_diffrn_measured_fraction_theta_full 0.995
_diffrn_measured_fraction_theta_max 0.995
_diffrn_radiation_monochromator graphite
_diffrn_radiation_probe x-ray
_diffrn_radiation_type MoK\a
_diffrn_radiation_wavelength 0.71073
_diffrn_reflns_av_unetI/netI 0.0425
_diffrn_reflns_limit_h_max 14
_diffrn_reflns_limit_h_min 0
_diffrn_reflns_limit_k_max 20
_diffrn_reflns_limit_k_min 0
_diffrn_reflns_limit_l_max 24
_diffrn_reflns_limit_l_min -25
_diffrn_reflns_number 7597
_diffrn_reflns_theta_full 25.67
_diffrn_reflns_theta_max 25.67
_diffrn_reflns_theta_min 2.33
_exptl_absorpt_coefficient_mu 0.488
_exptl_absorpt_correction_type none
_exptl_crystal_colour orange
_exptl_crystal_density_diffrn 1.647
_exptl_crystal_density_method 'not measured'
_exptl_crystal_description prism
_exptl_crystal_F_000 2028
_exptl_crystal_size_max 0.28
_exptl_crystal_size_mid 0.22
_exptl_crystal_size_min 0.12
_refine_diff_density_max 0.624
_refine_diff_density_min -0.798
_refine_diff_density_rms 0.081
_refine_ls_extinction_coef 0.0060(8)
_refine_ls_extinction_expression Fc^*^=kFc[1+0.001xFc^2^\l^3^/sin(2\q)]^-1/4^
_refine_ls_extinction_method SHELXL
_refine_ls_goodness_of_fit_ref 1.065
_refine_ls_hydrogen_treatment mixed
_refine_ls_matrix_type full
_refine_ls_number_parameters 683
_refine_ls_number_reflns 7597
_refine_ls_number_restraints 0
_refine_ls_restrained_S_all 1.065
_refine_ls_R_factor_all 0.0784
_refine_ls_R_factor_gt 0.0607
_refine_ls_shift/su_max 0.001
_refine_ls_shift/su_mean 0
_refine_ls_structure_factor_coef Fsqd
_refine_ls_weighting_details 'calc w=1/[\s^2^(Fo^2^)+(0.1266P)^2^+0.4145P] where P=(Fo^2^+2Fc^2^)/3'
_refine_ls_weighting_scheme calc
_refine_ls_wR_factor_gt 0.166
_refine_ls_wR_factor_ref 0.1848
_reflns_number_gt 5742
_reflns_number_total 7597
_reflns_threshold_expression >2sigma(I)
_cod_data_source_file c3dt52002a.txt
_cod_data_source_block FeC60Me5CpAc
_cod_original_sg_symbol_H-M 'P 21/c'
_cod_original_formula_sum 'C72.50 H22 Fe O S'
_cod_database_code 7030340

loop_
_symmetry_equiv_pos_as_xyz
'x, y, z'
'-x, y+1/2, -z+1/2'
'-x, -y, -z'
'x, -y-1/2, z-1/2'

loop_
_atom_site_label
_atom_site_type_symbol
_atom_site_fract_x
_atom_site_fract_y
_atom_site_fract_z
_atom_site_U_iso_or_equiv
_atom_site_adp_type
_atom_site_occupancy
_atom_site_symmetry_multiplicity
_atom_site_calc_flag
_atom_site_refinement_flags
Fe Fe 0.53686(4) 0.31343(2) 0.92364(2) 0.03590(17) Uani 1 1 d .
O O 0.6159(4) 0.3349(2) 1.11215(15) 0.0937(12) Uani 1 1 d .
S S 0.07969(16) 0.55645(11) 0.96701(11) 0.1142(6) Uani 1 1 d .
C1 C 0.4217(2) 0.22188(17) 0.94238(13) 0.0325(6) Uani 1 1 d .
C2 C 0.3618(3) 0.29546(17) 0.92886(14) 0.0327(6) Uani 1 1 d .
C3 C 0.3838(3) 0.32083(16) 0.86482(14) 0.0317(6) Uani 1 1 d .
C4 C 0.4559(3) 0.26296(16) 0.83883(14) 0.0326(6) Uani 1 1 d .
C5 C 0.4801(2) 0.20196(17) 0.88678(14) 0.0331(6) Uani 1 1 d .
C6 C 0.3906(3) 0.16197(18) 0.99315(15) 0.0369(7) Uani 1 1 d .
C7 C 0.2623(3) 0.32308(17) 0.96367(15) 0.0367(7) Uani 1 1 d .
C8 C 0.3088(3) 0.37923(16) 0.82407(14) 0.0355(6) Uani 1 1 d .
C9 C 0.4676(3) 0.25269(17) 0.76683(14) 0.0357(6) Uani 1 1 d .
C10 C 0.5184(3) 0.11829(17) 0.87117(15) 0.0359(6) Uani 1 1 d .
C11 C 0.2642(3) 0.17584(19) 1.00185(14) 0.0388(7) Uani 1 1 d .
C12 C 0.2072(3) 0.24657(18) 0.98974(14) 0.0383(7) Uani 1 1 d .
C13 C 0.1684(3) 0.34818(17) 0.90992(15) 0.0370(7) Uani 1 1 d .
C14 C 0.1898(3) 0.37273(17) 0.84838(16) 0.0376(7) Uani 1 1 d .
C15 C 0.2866(3) 0.34025(17) 0.75597(14) 0.0368(7) Uani 1 1 d .
C16 C 0.3562(3) 0.28486(18) 0.73088(14) 0.0369(7) Uani 1 1 d .
C17 C 0.4537(3) 0.16221(18) 0.75277(15) 0.0367(7) Uani 1 1 d .
C18 C 0.4764(3) 0.10327(17) 0.79897(15) 0.0374(7) Uani 1 1 d .
C19 C 0.4407(3) 0.06073(17) 0.90525(15) 0.0370(7) Uani 1 1 d .
C20 C 0.3845(3) 0.07985(17) 0.95873(15) 0.0379(7) Uani 1 1 d .
C21 C 0.2027(3) 0.10095(19) 0.99365(15) 0.0413(7) Uani 1 1 d .
C22 C 0.0873(3) 0.24523(19) 0.96803(15) 0.0410(7) Uani 1 1 d .
C23 C 0.0639(3) 0.30785(18) 0.91888(16) 0.0404(7) Uani 1 1 d .
C24 C 0.1060(3) 0.35760(17) 0.79407(16) 0.0408(7) Uani 1 1 d .
C25 C 0.1651(3) 0.33719(18) 0.73775(15) 0.0398(7) Uani 1 1 d .
C26 C 0.3065(3) 0.22424(19) 0.68657(14) 0.0392(7) Uani 1 1 d .
C27 C 0.3668(3) 0.14956(19) 0.70027(14) 0.0388(7) Uani 1 1 d .
C28 C 0.4116(3) 0.02977(17) 0.79340(16) 0.0394(7) Uani 1 1 d .
C29 C 0.3898(3) 0.00392(16) 0.85803(16) 0.0400(7) Uani 1 1 d .
C30 C 0.2764(3) 0.04237(18) 0.96712(15) 0.0403(7) Uani 1 1 d .
C31 C 0.0851(3) 0.0993(2) 0.97574(16) 0.0443(8) Uani 1 1 d .
C32 C 0.0259(3) 0.1735(2) 0.96262(17) 0.0429(7) Uani 1 1 d .
C33 C -0.0203(3) 0.2958(2) 0.86737(18) 0.0446(8) Uani 1 1 d .
C34 C 0.0014(3) 0.32142(19) 0.80260(18) 0.0443(8) Uani 1 1 d .
C35 C 0.1167(3) 0.2820(2) 0.69176(15) 0.0440(7) Uani 1 1 d .
C36 C 0.1901(3) 0.2235(2) 0.66571(15) 0.0443(8) Uani 1 1 d .
C37 C 0.3079(3) 0.0773(2) 0.69256(15) 0.0439(8) Uani 1 1 d .
C38 C 0.3306(3) 0.01566(18) 0.74060(16) 0.0419(7) Uani 1 1 d .
C39 C 0.2883(3) -0.03562(17) 0.86749(17) 0.0427(7) Uani 1 1 d .
C40 C 0.2299(3) -0.01535(18) 0.92413(17) 0.0446(8) Uani 1 1 d .
C41 C 0.0371(3) 0.0405(2) 0.92971(16) 0.0447(8) Uani 1 1 d .
C42 C -0.0601(3) 0.1611(2) 0.90736(18) 0.0460(8) Uani 1 1 d .
C43 C -0.0820(3) 0.2206(2) 0.86111(18) 0.0457(8) Uani 1 1 d .
C44 C -0.0477(3) 0.2630(2) 0.75619(17) 0.0468(8) Uani 1 1 d .
C45 C 0.0092(3) 0.2438(2) 0.70163(17) 0.0468(8) Uani 1 1 d .
C46 C 0.1289(3) 0.1486(2) 0.65950(15) 0.0456(8) Uani 1 1 d .
C47 C 0.1856(3) 0.0770(2) 0.67209(15) 0.0444(8) Uani 1 1 d .
C48 C 0.2241(3) -0.02411(18) 0.75054(17) 0.0439(8) Uani 1 1 d .
C49 C 0.2025(3) -0.04919(18) 0.81243(17) 0.0429(7) Uani 1 1 d .
C50 C 0.1081(3) -0.01638(18) 0.90426(17) 0.0446(8) Uani 1 1 d .
C51 C -0.0529(3) 0.0781(2) 0.88770(17) 0.0448(8) Uani 1 1 d .
C52 C -0.0991(3) 0.2000(2) 0.79207(18) 0.0471(8) Uani 1 1 d .
C53 C 0.0167(3) 0.1608(2) 0.68123(16) 0.0466(8) Uani 1 1 d .
C54 C 0.1340(3) 0.01393(19) 0.70790(16) 0.0444(8) Uani 1 1 d .
C55 C 0.0907(3) -0.03730(18) 0.83507(17) 0.0454(8) Uani 1 1 d .
C56 C -0.0691(3) 0.0585(2) 0.82129(18) 0.0460(8) Uani 1 1 d .
C57 C -0.0931(3) 0.1205(2) 0.77227(18) 0.0479(8) Uani 1 1 d .
C58 C -0.0339(3) 0.1005(2) 0.71625(17) 0.0468(8) Uani 1 1 d .
C59 C 0.0265(3) 0.02584(19) 0.72998(17) 0.0453(8) Uani 1 1 d .
C60 C 0.0048(3) -0.00030(19) 0.79488(18) 0.0461(8) Uani 1 1 d .
C61 C 0.4668(3) 0.1619(2) 1.05781(16) 0.0514(9) Uani 1 1 d .
H61A H 0.4399 0.1223 1.0865 0.077 Uiso 1 1 calc R
H61B H 0.4644 0.2137 1.0778 0.077 Uiso 1 1 calc R
H61C H 0.5439 0.1497 1.0497 0.077 Uiso 1 1 calc R
C62 C 0.2906(3) 0.38679(19) 1.01616(16) 0.0463(8) Uani 1 1 d .
H62A H 0.2225 0.4009 1.0358 0.07 Uiso 1 1 calc R
H62B H 0.3207 0.4334 0.9966 0.07 Uiso 1 1 calc R
H62C H 0.3464 0.366 1.049 0.07 Uiso 1 1 calc R
C63 C 0.3505(3) 0.46622(17) 0.82064(18) 0.0478(8) Uani 1 1 d .
H63A H 0.2957 0.497 0.7936 0.072 Uiso 1 1 calc R
H63B H 0.4226 0.4673 0.8024 0.072 Uiso 1 1 calc R
H63C H 0.3594 0.4887 0.8638 0.072 Uiso 1 1 calc R
C64 C 0.5758(3) 0.2890(2) 0.74184(17) 0.0483(8) Uani 1 1 d .
H64A H 0.5751 0.2793 0.6958 0.072 Uiso 1 1 calc R
H64B H 0.6423 0.2646 0.7643 0.072 Uiso 1 1 calc R
H64C H 0.5774 0.3456 0.7498 0.072 Uiso 1 1 calc R
C65 C 0.6463(3) 0.1010(2) 0.8870(2) 0.0522(9) Uani 1 1 d .
H65A H 0.662 0.0467 0.8755 0.078 Uiso 1 1 calc R
H65B H 0.6669 0.1087 0.9329 0.078 Uiso 1 1 calc R
H65C H 0.6899 0.1368 0.8626 0.078 Uiso 1 1 calc R
C66 C 0.6549(3) 0.33724(19) 1.00262(16) 0.0421(7) Uani 1 1 d .
C67 C 0.5893(3) 0.40714(19) 0.98353(19) 0.0486(8) Uani 1 1 d .
H67 H 0.5422 0.4351 1.0094 0.058 Uiso 1 1 calc R
C68 C 0.6084(4) 0.4262(2) 0.9188(2) 0.0600(10) Uani 1 1 d .
H68 H 0.5776 0.4696 0.8948 0.072 Uiso 1 1 calc R
C69 C 0.6824(4) 0.3679(3) 0.89658(18) 0.0641(12) Uani 1 1 d .
H69 H 0.7077 0.3661 0.8551 0.077 Uiso 1 1 calc R
C70 C 0.7119(3) 0.3129(2) 0.94733(18) 0.0505(9) Uani 1 1 d .
H70 H 0.7597 0.2688 0.9453 0.061 Uiso 1 1 calc R
C71 C 0.6693(4) 0.3062(2) 1.07021(19) 0.0606(11) Uani 1 1 d .
C72 C 0.7595(4) 0.2418(3) 1.0844(3) 0.0949(19) Uani 1 1 d .
H72A H 0.7621 0.2262 1.1294 0.142 Uiso 1 1 calc R
H72B H 0.8327 0.2624 1.0756 0.142 Uiso 1 1 calc R
H72C H 0.7409 0.1962 1.0571 0.142 Uiso 1 1 calc R
C101 C 0 0.5 1 0.0683(16) Uani 1 2 d S

loop_
_atom_site_aniso_label
_atom_site_aniso_U_11
_atom_site_aniso_U_22
_atom_site_aniso_U_33
_atom_site_aniso_U_23
_atom_site_aniso_U_13
_atom_site_aniso_U_12
Fe 0.0354(3) 0.0366(3) 0.0355(3) 0.00051(17) 0.00256(18) -0.00506(17)
O 0.151(4) 0.088(2) 0.0435(17) -0.0035(16) 0.018(2) -0.023(2)
S 0.0979(12) 0.0929(10) 0.1521(16) 0.0234(10) 0.0145(11) 0.0004(9)
C1 0.0332(16) 0.0343(14) 0.0300(14) 0.0044(12) 0.0032(11) -0.0032(11)
C2 0.0368(16) 0.0315(13) 0.0301(14) -0.0035(11) 0.0049(11) -0.0030(11)
C3 0.0345(16) 0.0281(13) 0.0328(14) 0.0005(11) 0.0043(12) 0.0005(11)
C4 0.0349(16) 0.0319(14) 0.0314(14) 0.0008(11) 0.0056(12) -0.0016(11)
C5 0.0294(15) 0.0339(14) 0.0362(15) 0.0011(12) 0.0041(11) -0.0005(11)
C6 0.0371(17) 0.0388(15) 0.0348(15) 0.0083(12) 0.0029(12) -0.0047(12)
C7 0.0391(17) 0.0375(15) 0.0346(15) -0.0039(12) 0.0092(12) -0.0018(12)
C8 0.0408(17) 0.0283(13) 0.0369(15) 0.0013(12) 0.0018(12) 0.0001(12)
C9 0.0379(17) 0.0378(15) 0.0327(14) 0.0003(12) 0.0094(12) -0.0046(12)
C10 0.0331(16) 0.0328(14) 0.0422(16) 0.0006(12) 0.0052(12) 0.0026(12)
C11 0.0428(18) 0.0469(17) 0.0273(14) 0.0030(12) 0.0062(12) -0.0059(13)
C12 0.0429(18) 0.0420(16) 0.0317(15) -0.0043(12) 0.0120(13) -0.0060(13)
C13 0.0369(17) 0.0312(14) 0.0437(16) -0.0079(13) 0.0078(13) 0.0027(12)
C14 0.0392(17) 0.0282(13) 0.0455(17) -0.0018(12) 0.0038(13) 0.0030(12)
C15 0.0446(18) 0.0310(14) 0.0349(15) 0.0077(12) 0.0044(13) -0.0006(12)
C16 0.0430(18) 0.0386(15) 0.0295(14) 0.0038(12) 0.0052(12) -0.0048(13)
C17 0.0372(17) 0.0376(15) 0.0372(15) -0.0057(13) 0.0134(12) -0.0011(12)
C18 0.0321(16) 0.0357(14) 0.0454(17) -0.0070(13) 0.0092(13) 0.0038(12)
C19 0.0321(16) 0.0312(14) 0.0472(17) 0.0074(13) 0.0014(13) 0.0015(11)
C20 0.0399(17) 0.0337(15) 0.0393(16) 0.0087(13) -0.0003(13) 0.0017(12)
C21 0.0457(19) 0.0448(17) 0.0346(15) 0.0076(13) 0.0096(13) -0.0084(14)
C22 0.0357(17) 0.0485(17) 0.0411(16) -0.0090(14) 0.0154(13) -0.0008(13)
C23 0.0359(17) 0.0399(16) 0.0473(18) -0.0076(13) 0.0136(14) 0.0058(12)
C24 0.0424(18) 0.0284(14) 0.0510(18) 0.0059(13) 0.0004(14) 0.0091(12)
C25 0.0456(19) 0.0355(15) 0.0367(16) 0.0085(13) -0.0050(13) 0.0036(13)
C26 0.0453(19) 0.0462(17) 0.0269(14) -0.0012(12) 0.0079(12) -0.0061(13)
C27 0.0437(18) 0.0423(16) 0.0318(15) -0.0058(13) 0.0113(12) -0.0035(13)
C28 0.0354(17) 0.0310(14) 0.0528(18) -0.0066(13) 0.0097(14) 0.0060(12)
C29 0.0414(18) 0.0229(13) 0.0559(19) 0.0011(13) 0.0049(14) 0.0067(12)
C30 0.0449(18) 0.0355(15) 0.0406(16) 0.0150(13) 0.0048(13) -0.0036(13)
C31 0.0430(19) 0.0507(18) 0.0414(17) 0.0031(14) 0.0153(14) -0.0114(14)
C32 0.0371(17) 0.0489(17) 0.0450(18) -0.0053(14) 0.0159(14) -0.0045(14)
C33 0.0341(17) 0.0422(16) 0.058(2) -0.0042(15) 0.0061(14) 0.0099(13)
C34 0.0346(17) 0.0422(16) 0.055(2) -0.0005(15) -0.0013(14) 0.0109(13)
C35 0.048(2) 0.0449(17) 0.0366(16) 0.0081(14) -0.0060(14) 0.0030(14)
C36 0.055(2) 0.0483(18) 0.0289(14) 0.0012(13) -0.0001(13) -0.0039(15)
C37 0.0472(19) 0.0476(18) 0.0379(16) -0.0154(14) 0.0090(14) -0.0022(14)
C38 0.0453(19) 0.0344(15) 0.0472(18) -0.0112(14) 0.0108(14) 0.0037(13)
C39 0.0471(19) 0.0239(13) 0.0570(19) 0.0034(13) 0.0042(15) 0.0013(12)
C40 0.050(2) 0.0311(14) 0.0528(19) 0.0103(14) 0.0054(15) -0.0052(13)
C41 0.0407(18) 0.0446(17) 0.0503(19) 0.0033(14) 0.0128(15) -0.0130(13)
C42 0.0308(17) 0.0543(19) 0.055(2) -0.0068(16) 0.0131(14) -0.0046(14)
C43 0.0289(17) 0.0493(18) 0.060(2) -0.0057(16) 0.0084(14) 0.0017(13)
C44 0.0355(18) 0.0492(18) 0.0532(19) -0.0002(15) -0.0090(15) 0.0087(14)
C45 0.0419(19) 0.0493(18) 0.0462(18) 0.0018(15) -0.0105(15) 0.0017(14)
C46 0.049(2) 0.0532(19) 0.0338(16) -0.0070(14) -0.0015(13) -0.0057(15)
C47 0.049(2) 0.0503(18) 0.0341(15) -0.0138(14) 0.0031(14) -0.0054(15)
C48 0.049(2) 0.0296(14) 0.0538(19) -0.0115(14) 0.0071(15) -0.0054(13)
C49 0.0454(19) 0.0275(14) 0.0560(19) -0.0054(13) 0.0058(15) -0.0047(12)
C50 0.0440(19) 0.0327(15) 0.058(2) 0.0061(14) 0.0100(15) -0.0102(13)
C51 0.0363(17) 0.0444(17) 0.0550(19) -0.0034(15) 0.0112(14) -0.0099(13)
C52 0.0279(16) 0.0521(19) 0.060(2) -0.0009(16) -0.0025(14) 0.0012(14)
C53 0.0420(19) 0.0541(19) 0.0410(17) -0.0061(15) -0.0102(14) -0.0033(15)
C54 0.050(2) 0.0380(16) 0.0443(18) -0.0153(14) 0.0021(14) -0.0087(14)
C55 0.046(2) 0.0327(15) 0.057(2) -0.0045(14) 0.0037(15) -0.0128(13)
C56 0.0318(17) 0.0447(17) 0.061(2) -0.0080(15) 0.0046(14) -0.0109(13)
C57 0.0305(17) 0.0535(19) 0.059(2) -0.0078(16) -0.0015(14) -0.0065(14)
C58 0.0384(18) 0.0511(18) 0.0487(19) -0.0091(15) -0.0067(14) -0.0069(14)
C59 0.0447(19) 0.0409(16) 0.0490(18) -0.0099(14) -0.0016(14) -0.0085(14)
C60 0.0388(18) 0.0416(17) 0.058(2) -0.0072(15) 0.0075(15) -0.0137(14)
C61 0.054(2) 0.060(2) 0.0385(17) 0.0101(16) -0.0055(15) -0.0074(16)
C62 0.053(2) 0.0459(17) 0.0410(17) -0.0124(14) 0.0118(15) -0.0048(15)
C63 0.056(2) 0.0297(15) 0.058(2) 0.0048(14) 0.0030(16) -0.0030(14)
C64 0.049(2) 0.0546(19) 0.0440(18) -0.0005(15) 0.0162(15) -0.0134(16)
C65 0.0333(18) 0.0505(19) 0.072(2) 0.0034(17) 0.0014(16) 0.0038(14)
C66 0.0435(19) 0.0396(16) 0.0423(17) -0.0010(14) 0.0000(14) -0.0060(13)
C67 0.045(2) 0.0384(16) 0.061(2) -0.0056(15) 0.0003(16) -0.0041(14)
C68 0.063(3) 0.052(2) 0.061(2) 0.0127(18) -0.0146(19) -0.0224(18)
C69 0.061(3) 0.089(3) 0.0431(19) -0.0028(19) 0.0089(17) -0.037(2)
C70 0.0357(18) 0.059(2) 0.057(2) -0.0130(16) 0.0037(15) -0.0041(15)
C71 0.074(3) 0.057(2) 0.047(2) 0.0067(17) -0.0135(19) -0.0243(19)
C72 0.075(3) 0.089(3) 0.110(4) 0.048(3) -0.046(3) -0.019(3)
C101 0.070(4) 0.061(3) 0.071(4) -0.012(3) -0.014(3) 0.017(3)

loop_
_atom_type_symbol
_atom_type_description
_atom_type_scat_dispersion_real
_atom_type_scat_dispersion_imag
_atom_type_scat_source
C C 0.0033 0.0016 'International Tables Vol C Tables 4.2.6.8 and 6.1.1.4'
H H 0 0 'International Tables Vol C Tables 4.2.6.8 and 6.1.1.4'
O O 0.0106 0.006 'International Tables Vol C Tables 4.2.6.8 and 6.1.1.4'
Fe Fe 0.3463 0.8444 'International Tables Vol C Tables 4.2.6.8 and 6.1.1.4'
S S 0.1246 0.1234 'International Tables Vol C Tables 4.2.6.8 and 6.1.1.4'

loop_
_geom_angle_atom_site_label_1
_geom_angle_atom_site_label_2
_geom_angle_atom_site_label_3
_geom_angle
_geom_angle_site_symmetry_1
C67 Fe C69 67.39(16) .
C67 Fe C70 68.09(14) .
C69 Fe C70 39.85(16) .
C67 Fe C68 39.98(15) .
C69 Fe C68 39.94(17) .
C70 Fe C68 67.37(16) .
C67 Fe C66 40.71(13) .
C69 Fe C66 67.39(14) .
C70 Fe C66 40.51(13) .
C68 Fe C66 67.56(14) .
C67 Fe C3 119.92(13) .
C69 Fe C3 120.87(14) .
C70 Fe C3 157.77(14) .
C68 Fe C3 104.57(13) .
C66 Fe C3 157.62(13) .
C67 Fe C4 154.01(13) .
C69 Fe C4 106.10(13) .
C70 Fe C4 124.04(13) .
C68 Fe C4 118.88(13) .
C66 Fe C4 162.22(13) .
C3 Fe C4 40.05(11) .
C67 Fe C2 108.60(13) .
C69 Fe C2 157.40(16) .
C70 Fe C2 161.50(14) .
C68 Fe C2 122.64(15) .
C66 Fe C2 125.14(12) .
C3 Fe C2 40.14(11) .
C4 Fe C2 67.18(11) .
C67 Fe C5 164.38(13) .
C69 Fe C5 122.59(15) .
C70 Fe C5 110.90(13) .
C68 Fe C5 155.27(15) .
C66 Fe C5 128.37(12) .
C3 Fe C5 67.25(11) .
C4 Fe C5 39.95(11) .
C2 Fe C5 67.07(11) .
C67 Fe C1 127.38(13) .
C69 Fe C1 159.47(16) .
C70 Fe C1 126.69(13) .
C68 Fe C1 160.54(16) .
C66 Fe C1 113.01(12) .
C3 Fe C1 67.17(11) .
C4 Fe C1 66.95(11) .
C2 Fe C1 39.87(11) .
C5 Fe C1 39.78(11) .
C5 C1 C2 108.1(2) .
C5 C1 C6 124.3(3) .
C2 C1 C6 123.6(3) .
C5 C1 Fe 69.83(16) .
C2 C1 Fe 69.73(16) .
C6 C1 Fe 144.0(2) .
C3 C2 C1 107.7(2) .
C3 C2 C7 124.5(3) .
C1 C2 C7 124.3(2) .
C3 C2 Fe 69.18(17) .
C1 C2 Fe 70.40(17) .
C7 C2 Fe 142.7(2) .
C4 C3 C2 108.1(2) .
C4 C3 C8 124.5(3) .
C2 C3 C8 123.6(3) .
C4 C3 Fe 70.33(17) .
C2 C3 Fe 70.68(17) .
C8 C3 Fe 142.0(2) .
C3 C4 C5 108.2(2) .
C3 C4 C9 124.0(3) .
C5 C4 C9 124.4(3) .
C3 C4 Fe 69.62(16) .
C5 C4 Fe 70.48(16) .
C9 C4 Fe 142.1(2) .
C4 C5 C1 107.9(2) .
C4 C5 C10 123.8(3) .
C1 C5 C10 124.1(3) .
C4 C5 Fe 69.57(16) .
C1 C5 Fe 70.39(16) .
C10 C5 Fe 143.8(2) .
C1 C6 C61 116.0(3) .
C1 C6 C11 106.4(2) .
C61 C6 C11 113.1(3) .
C1 C6 C20 105.9(2) .
C61 C6 C20 113.3(3) .
C11 C6 C20 100.7(2) .
C2 C7 C62 115.0(3) .
C2 C7 C13 106.2(2) .
C62 C7 C13 114.1(3) .
C2 C7 C12 106.4(2) .
C62 C7 C12 113.5(3) .
C13 C7 C12 100.2(2) .
C3 C8 C14 106.0(2) .
C3 C8 C63 117.6(3) .
C14 C8 C63 112.8(2) .
C3 C8 C15 105.6(2) .
C14 C8 C15 100.7(2) .
C63 C8 C15 112.6(2) .
C4 C9 C16 106.1(2) .
C4 C9 C64 116.0(3) .
C16 C9 C64 113.2(3) .
C4 C9 C17 106.1(2) .
C16 C9 C17 100.5(2) .
C64 C9 C17 113.5(3) .
C5 C10 C65 115.8(3) .
C5 C10 C18 106.3(2) .
C65 C10 C18 113.0(3) .
C5 C10 C19 106.1(2) .
C65 C10 C19 113.5(3) .
C18 C10 C19 100.8(2) .
C12 C11 C21 119.7(3) .
C12 C11 C6 124.9(3) .
C21 C11 C6 109.6(3) .
C11 C12 C22 119.4(3) .
C11 C12 C7 124.1(3) .
C22 C12 C7 109.6(3) .
C14 C13 C23 119.6(3) .
C14 C13 C7 123.9(3) .
C23 C13 C7 110.2(3) .
C13 C14 C24 119.3(3) .
C13 C14 C8 125.0(3) .
C24 C14 C8 109.7(3) .
C16 C15 C25 119.5(3) .
C16 C15 C8 124.8(3) .
C25 C15 C8 109.2(3) .
C15 C16 C26 119.3(3) .
C15 C16 C9 124.6(3) .
C26 C16 C9 109.4(3) .
C18 C17 C27 119.5(3) .
C18 C17 C9 124.1(3) .
C27 C17 C9 109.9(3) .
C17 C18 C28 119.2(3) .
C17 C18 C10 124.9(3) .
C28 C18 C10 109.5(3) .
C20 C19 C29 119.3(3) .
C20 C19 C10 124.8(3) .
C29 C19 C10 109.3(3) .
C19 C20 C30 119.5(3) .
C19 C20 C6 124.7(3) .
C30 C20 C6 109.5(3) .
C31 C21 C11 121.3(3) .
C31 C21 C30 120.0(3) .
C11 C21 C30 108.6(3) .
C32 C22 C12 121.4(3) .
C32 C22 C23 119.8(3) .
C12 C22 C23 108.5(3) .
C33 C23 C13 121.8(3) .
C33 C23 C22 119.6(3) .
C13 C23 C22 108.6(3) .
C34 C24 C14 121.6(3) .
C34 C24 C25 119.7(3) .
C14 C24 C25 108.4(3) .
C35 C25 C15 121.8(3) .
C35 C25 C24 119.9(3) .
C15 C25 C24 108.9(3) .
C36 C26 C16 121.7(3) .
C36 C26 C27 120.0(3) .
C16 C26 C27 108.6(3) .
C37 C27 C17 121.7(3) .
C37 C27 C26 119.6(3) .
C17 C27 C26 108.7(3) .
C38 C28 C18 121.4(3) .
C38 C28 C29 119.9(3) .
C18 C28 C29 108.7(3) .
C39 C29 C28 120.0(3) .
C39 C29 C19 121.5(3) .
C28 C29 C19 108.8(3) .
C40 C30 C20 121.6(3) .
C40 C30 C21 119.8(3) .
C20 C30 C21 108.5(3) .
C21 C31 C32 118.8(3) .
C21 C31 C41 120.2(3) .
C32 C31 C41 108.2(3) .
C22 C32 C31 119.3(3) .
C22 C32 C42 119.8(3) .
C31 C32 C42 108.1(3) .
C23 C33 C34 118.8(3) .
C23 C33 C43 120.4(3) .
C34 C33 C43 107.8(3) .
C24 C34 C44 120.6(3) .
C24 C34 C33 118.7(3) .
C44 C34 C33 108.3(3) .
C25 C35 C36 118.6(3) .
C25 C35 C45 119.9(3) .
C36 C35 C45 108.4(3) .
C26 C36 C35 119.0(3) .
C26 C36 C46 120.1(3) .
C35 C36 C46 108.0(3) .
C27 C37 C38 119.1(3) .
C27 C37 C47 120.1(3) .
C38 C37 C47 108.0(3) .
C28 C38 C37 118.9(3) .
C28 C38 C48 120.2(3) .
C37 C38 C48 108.7(3) .
C29 C39 C40 118.7(3) .
C29 C39 C49 120.2(3) .
C40 C39 C49 108.3(3) .
C30 C40 C39 119.2(3) .
C30 C40 C50 120.4(3) .
C39 C40 C50 107.6(3) .
C50 C41 C31 119.9(3) .
C50 C41 C51 120.1(3) .
C31 C41 C51 108.4(3) .
C43 C42 C51 120.5(3) .
C43 C42 C32 120.1(3) .
C51 C42 C32 107.3(3) .
C42 C43 C33 120.2(3) .
C42 C43 C52 120.0(3) .
C33 C43 C52 108.2(3) .
C45 C44 C34 119.6(3) .
C45 C44 C52 119.7(3) .
C34 C44 C52 108.3(3) .
C44 C45 C35 120.2(3) .
C44 C45 C53 119.9(3) .
C35 C45 C53 107.5(3) .
C47 C46 C36 120.4(3) .
C47 C46 C53 120.2(3) .
C36 C46 C53 108.1(3) .
C46 C47 C54 120.3(3) .
C46 C47 C37 119.8(3) .
C54 C47 C37 107.8(3) .
C49 C48 C38 120.3(3) .
C49 C48 C54 119.9(3) .
C38 C48 C54 107.7(3) .
C48 C49 C55 120.3(3) .
C48 C49 C39 119.4(3) .
C55 C49 C39 108.1(3) .
C41 C50 C40 119.7(3) .
C41 C50 C55 119.6(3) .
C40 C50 C55 108.6(3) .
C56 C51 C41 120.3(3) .
C56 C51 C42 119.4(3) .
C41 C51 C42 108.0(3) .
C57 C52 C44 120.6(3) .
C57 C52 C43 120.3(3) .
C44 C52 C43 107.4(3) .
C58 C53 C46 120.1(3) .
C58 C53 C45 119.7(3) .
C46 C53 C45 107.9(3) .
C59 C54 C47 119.8(3) .
C59 C54 C48 119.7(3) .
C47 C54 C48 107.8(3) .
C60 C55 C49 120.0(3) .
C60 C55 C50 120.0(3) .
C49 C55 C50 107.4(3) .
C51 C56 C60 119.6(3) .
C51 C56 C57 120.5(3) .
C60 C56 C57 107.8(3) .
C52 C57 C58 119.8(3) .
C52 C57 C56 119.2(3) .
C58 C57 C56 108.2(3) .
C53 C58 C57 120.3(3) .
C53 C58 C59 119.6(3) .
C57 C58 C59 108.0(3) .
C54 C59 C58 120.0(3) .
C54 C59 C60 120.0(3) .
C58 C59 C60 108.2(3) .
C55 C60 C59 120.0(3) .
C55 C60 C56 120.4(3) .
C59 C60 C56 107.8(3) .
C70 C66 C67 107.1(3) .
C70 C66 C71 128.8(4) .
C67 C66 C71 123.6(3) .
C70 C66 Fe 69.70(19) .
C67 C66 Fe 68.84(19) .
C71 C66 Fe 132.7(2) .
C68 C67 C66 108.2(3) .
C68 C67 Fe 70.8(2) .
C66 C67 Fe 70.45(19) .
C67 C68 C69 108.0(3) .
C67 C68 Fe 69.25(19) .
C69 C68 Fe 69.7(2) .
C70 C69 C68 109.0(3) .
C70 C69 Fe 70.4(2) .
C68 C69 Fe 70.3(2) .
C69 C70 C66 107.6(3) .
C69 C70 Fe 69.8(2) .
C66 C70 Fe 69.8(2) .
O C71 C66 120.6(4) .
O C71 C72 122.9(4) .
C66 C71 C72 116.4(4) .
S C101 S 180.00(11) 3_567

loop_
_geom_bond_atom_site_label_1
_geom_bond_atom_site_label_2
_geom_bond_distance
_geom_bond_site_symmetry_2
Fe C67 2.049(3) .
Fe C69 2.062(4) .
Fe C70 2.070(4) .
Fe C68 2.069(4) .
Fe C66 2.071(3) .
Fe C3 2.074(3) .
Fe C4 2.083(3) .
Fe C2 2.094(3) .
Fe C5 2.095(3) .
Fe C1 2.103(3) .
O C71 1.213(5) .
S C101 1.5330(18) .
C1 C5 1.428(4) .
C1 C2 1.431(4) .
C1 C6 1.516(4) .
C2 C3 1.430(4) .
C2 C7 1.502(4) .
C3 C4 1.424(4) .
C3 C8 1.513(4) .
C4 C5 1.427(4) .
C4 C9 1.510(4) .
C5 C10 1.512(4) .
C6 C61 1.530(4) .
C6 C11 1.532(4) .
C6 C20 1.542(4) .
C7 C62 1.529(4) .
C7 C13 1.543(4) .
C7 C12 1.552(4) .
C8 C14 1.536(4) .
C8 C63 1.537(4) .
C8 C15 1.544(4) .
C9 C16 1.538(4) .
C9 C64 1.541(4) .
C9 C17 1.544(4) .
C10 C65 1.535(4) .
C10 C18 1.540(4) .
C10 C19 1.541(4) .
C11 C12 1.369(4) .
C11 C21 1.446(4) .
C12 C22 1.438(5) .
C13 C14 1.376(4) .
C13 C23 1.429(4) .
C14 C24 1.439(5) .
C15 C16 1.369(4) .
C15 C25 1.442(5) .
C16 C26 1.448(4) .
C17 C18 1.376(4) .
C17 C27 1.429(5) .
C18 C28 1.444(4) .
C19 C20 1.374(4) .
C19 C29 1.446(4) .
C20 C30 1.443(4) .
C21 C31 1.398(5) .
C21 C30 1.448(5) .
C22 C32 1.397(4) .
C22 C23 1.462(5) .
C23 C33 1.394(5) .
C24 C34 1.397(5) .
C24 C25 1.448(5) .
C25 C35 1.402(5) .
C26 C36 1.395(5) .
C26 C27 1.449(5) .
C27 C37 1.392(4) .
C28 C38 1.394(5) .
C28 C29 1.444(5) .
C29 C39 1.394(5) .
C30 C40 1.384(5) .
C31 C32 1.435(5) .
C31 C41 1.440(5) .
C32 C42 1.462(5) .
C33 C34 1.445(5) .
C33 C43 1.449(5) .
C34 C44 1.445(5) .
C35 C36 1.440(5) .
C35 C45 1.449(5) .
C36 C46 1.443(5) .
C37 C38 1.435(5) .
C37 C47 1.459(5) .
C38 C48 1.450(5) .
C39 C40 1.448(5) .
C39 C49 1.460(5) .
C40 C50 1.451(5) .
C41 C50 1.400(5) .
C41 C51 1.444(5) .
C42 C43 1.383(5) .
C42 C51 1.448(5) .
C43 C52 1.456(5) .
C44 C45 1.398(5) .
C44 C52 1.451(5) .
C45 C53 1.453(5) .
C46 C47 1.381(5) .
C46 C53 1.447(5) .
C47 C54 1.452(5) .
C48 C49 1.386(5) .
C48 C54 1.455(5) .
C49 C55 1.451(5) .
C50 C55 1.460(5) .
C51 C56 1.400(5) .
C52 C57 1.392(5) .
C53 C58 1.404(5) .
C54 C59 1.398(5) .
C55 C60 1.387(5) .
C56 C60 1.451(5) .
C56 C57 1.454(5) .
C57 C58 1.442(5) .
C58 C59 1.449(5) .
C59 C60 1.450(5) .
C66 C70 1.433(5) .
C66 C67 1.433(5) .
C66 C71 1.478(5) .
C67 C68 1.408(5) .
C68 C69 1.411(6) .
C69 C70 1.408(6) .
C71 C72 1.519(7) .
C101 S 1.5330(18) 3_567
